data_4100275
loop_
_publ_author_name
'Biljana Peric Simov'
'Frank Wuggenig'
'Kurt Mereiter'
'Hendrik Andres'
'Julien France'
'Peter Schnelli'
'Friedrich Hammerschmidt'

_publ_section_title
;
Direct Chemical Synthesis of Chiral Methanol of 98% ee Isolated as
its 3,5-Dinitrobenzoate
;
_journal_name_full 'Journal of the American Chemical Society'
_journal_year 2005
_chemical_formula_moiety 'C40 H54 B N O4 Si'
_chemical_formula_sum 'C40 H54 B N O4 Si'
_chemical_formula_weight 651.74
_chemical_name_common 'compound 24'
_space_group_IT_number 4
_symmetry_cell_setting monoclinic
_symmetry_space_group_name_Hall 'P 2yb'
_symmetry_space_group_name_H-M 'P 1 21 1'
_cell_angle_alpha 90.00
_cell_angle_beta 90.930(10)
_cell_angle_gamma 90.00
_cell_formula_units_Z 2
_cell_length_a 6.431(2)
_cell_length_b 17.308(6)
_cell_length_c 16.719(6)
_cell_measurement_temperature 223(2)
_cell_volume 1860.7(11)
_diffrn_ambient_temperature 223(2)
_exptl_crystal_density_diffrn 1.163
_cod_depositor_comments
;
The following automatic conversions were performed:
'_symmetry_cell_setting' value 'Monoclinic' changed to 'monoclinic'
according to '/home/saulius/struct/CIF-dictionaries/cif_core.dic'
dictionary named 'cif_core.dic' version 2.4.1 from 2010-06-29.

Automatic conversion script
Id: cif_fix_enum 1527 2010-12-29 10:47:43Z saulius 
;
_cod_original_sg_symbol_Hall 'P 2yb  '
_cod_original_sg_symbol_H-M 'P 21'
_cod_database_code 4100275

loop_
_symmetry_equiv_pos_as_xyz
'x, y, z'
'-x, y+1/2, -z'

loop_
_atom_site_label
_atom_site_type_symbol
_atom_site_fract_x
_atom_site_fract_y
_atom_site_fract_z
_atom_site_U_iso_or_equiv
_atom_site_adp_type
_atom_site_occupancy
_atom_site_symmetry_multiplicity
_atom_site_calc_flag
_atom_site_refinement_flags
_atom_site_disorder_assembly
_atom_site_disorder_group
Si Si 0.61262(4) 0.500630(17) 0.120849(18) 0.03445(7) Uani 1 1 d U . .
O1 O 0.42936(12) 0.41731(4) 0.24110(4) 0.03385(16) Uani 1 1 d U . .
O2 O 0.53734(13) 0.29934(5) 0.28283(4) 0.03729(17) Uani 1 1 d U . .
O3 O 0.20551(12) 0.33203(4) 0.12400(4) 0.03317(15) Uani 1 1 d U . .
O4 O 0.47887(12) 0.32396(5) 0.03820(4) 0.03882(17) Uani 1 1 d U . .
N N 0.30446(14) 0.36844(5) 0.35565(5) 0.03174(17) Uani 1 1 d U . .
B B 0.40666(18) 0.35121(7) 0.10928(7) 0.0315(2) Uani 1 1 d U . .
C1 C 0.53962(16) 0.40371(6) 0.16681(6) 0.0327(2) Uani 1 1 d U . .
H1 H 0.6700 0.3758 0.1802 0.039 Uiso 1 1 calc R . .
C2 C 0.3965(2) 0.54223(9) 0.05883(9) 0.0555(3) Uani 1 1 d U . .
H2A H 0.2785 0.5528 0.0925 0.083 Uiso 1 1 calc R . .
H2B H 0.3560 0.5056 0.0175 0.083 Uiso 1 1 calc R . .
H2C H 0.4427 0.5899 0.0342 0.083 Uiso 1 1 calc R . .
C3 C 0.8387(2) 0.48027(9) 0.05616(8) 0.0485(3) Uani 1 1 d U . .
H3A H 0.9513 0.4586 0.0884 0.073 Uiso 1 1 calc R . .
H3B H 0.8848 0.5279 0.0315 0.073 Uiso 1 1 calc R . .
H3C H 0.7981 0.4437 0.0149 0.073 Uiso 1 1 calc R . .
C4 C 0.67926(18) 0.56887(6) 0.20462(7) 0.0384(2) Uani 1 1 d U . .
C5 C 0.5242(2) 0.60776(9) 0.24477(11) 0.0620(4) Uani 1 1 d U . .
H5 H 0.3859 0.6035 0.2263 0.074 Uiso 1 1 calc R . .
C6 C 0.5681(3) 0.65299(11) 0.31168(12) 0.0708(5) Uani 1 1 d U . .
H6 H 0.4599 0.6788 0.3377 0.085 Uiso 1 1 calc R . .
C7 C 0.7668(3) 0.66003(9) 0.33956(10) 0.0602(3) Uani 1 1 d U . .
H7 H 0.7957 0.6899 0.3854 0.072 Uiso 1 1 calc R . .
C8 C 0.9253(2) 0.62347(9) 0.30064(10) 0.0581(3) Uani 1 1 d U . .
H8 H 1.0633 0.6290 0.3191 0.070 Uiso 1 1 calc R . .
C9 C 0.8812(2) 0.57831(8) 0.23395(8) 0.0468(3) Uani 1 1 d U . .
H9 H 0.9909 0.5534 0.2079 0.056 Uiso 1 1 calc R . .
C10 C 0.43053(16) 0.35653(6) 0.29259(6) 0.03043(19) Uani 1 1 d U . .
C11 C 0.28070(17) 0.30675(6) 0.41706(6) 0.0324(2) Uani 1 1 d U . .
H11 H 0.1630 0.3233 0.4504 0.039 Uiso 1 1 calc R . .
C12 C 0.2147(2) 0.22947(7) 0.38069(7) 0.0420(3) Uani 1 1 d U . .
H12A H 0.0956 0.2372 0.3453 0.063 Uiso 1 1 calc R . .
H12B H 0.1779 0.1940 0.4231 0.063 Uiso 1 1 calc R . .
H12C H 0.3289 0.2081 0.3506 0.063 Uiso 1 1 calc R . .
C13 C 0.46753(17) 0.30124(6) 0.47400(6) 0.0318(2) Uani 1 1 d U . .
C14 C 0.63388(19) 0.25184(7) 0.46056(7) 0.0400(2) Uani 1 1 d U . .
H14 H 0.6356 0.2216 0.4139 0.048 Uiso 1 1 calc R . .
C15 C 0.7975(2) 0.24676(8) 0.51549(7) 0.0456(3) Uani 1 1 d U . .
H15 H 0.9066 0.2118 0.5065 0.055 Uiso 1 1 calc R . .
C16 C 0.8019(2) 0.29228(8) 0.58307(7) 0.0469(3) Uani 1 1 d U . .
H16 H 0.9151 0.2898 0.6192 0.056 Uiso 1 1 calc R . .
C17 C 0.6377(2) 0.34153(8) 0.59685(7) 0.0493(3) Uani 1 1 d U . .
H17 H 0.6391 0.3729 0.6428 0.059 Uiso 1 1 calc R . .
C18 C 0.4710(2) 0.34519(7) 0.54363(6) 0.0411(2) Uani 1 1 d U . .
H18 H 0.3583 0.3779 0.5547 0.049 Uiso 1 1 calc R . .
C19 C 0.15386(17) 0.43332(6) 0.35780(6) 0.0349(2) Uani 1 1 d U . .
H19 H 0.1934 0.4700 0.3153 0.042 Uiso 1 1 calc R . .
C20 C -0.0645(2) 0.40451(9) 0.33710(9) 0.0522(3) Uani 1 1 d U . .
H20A H -0.0633 0.3783 0.2858 0.078 Uiso 1 1 calc R . .
H20B H -0.1593 0.4480 0.3342 0.078 Uiso 1 1 calc R . .
H20C H -0.1098 0.3689 0.3781 0.078 Uiso 1 1 calc R . .
C21 C 0.17590(18) 0.47590(7) 0.43696(7) 0.0367(2) Uani 1 1 d U . .
C22 C 0.0184(2) 0.47864(8) 0.49301(8) 0.0494(3) Uani 1 1 d U . .
H22 H -0.1105 0.4550 0.4818 0.059 Uiso 1 1 calc R . .
C23 C 0.0517(3) 0.51632(10) 0.56560(9) 0.0638(4) Uani 1 1 d U . .
H23 H -0.0554 0.5178 0.6032 0.077 Uiso 1 1 calc R . .
C24 C 0.2362(3) 0.55096(10) 0.58303(9) 0.0701(4) Uani 1 1 d U . .
H24 H 0.2571 0.5757 0.6326 0.084 Uiso 1 1 calc R . .
C25 C 0.3939(3) 0.54967(9) 0.52742(10) 0.0642(4) Uani 1 1 d U . .
H25 H 0.5217 0.5739 0.5390 0.077 Uiso 1 1 calc R . .
C26 C 0.3628(2) 0.51268(7) 0.45490(8) 0.0470(3) Uani 1 1 d U . .
H26 H 0.4697 0.5124 0.4172 0.056 Uiso 1 1 calc R . .
C27 C 0.13395(17) 0.28148(6) 0.05966(6) 0.0331(2) Uani 1 1 d U . .
H27 H 0.0032 0.3028 0.0366 0.040 Uiso 1 1 calc R . .
C28 C 0.09094(18) 0.20070(6) 0.09151(7) 0.0365(2) Uani 1 1 d U . .
H28A H 0.0510 0.1680 0.0452 0.044 Uiso 1 1 calc R . .
C29 C -0.0937(2) 0.20195(8) 0.14816(8) 0.0463(3) Uani 1 1 d U . .
H29A H -0.2157 0.2232 0.1200 0.056 Uiso 1 1 calc R . .
H29B H -0.0611 0.2357 0.1937 0.056 Uiso 1 1 calc R . .
C30 C -0.1445(2) 0.12073(9) 0.17874(10) 0.0599(4) Uani 1 1 d U . .
H30A H -0.2571 0.1240 0.2174 0.072 Uiso 1 1 calc R . .
H30B H -0.1928 0.0886 0.1339 0.072 Uiso 1 1 calc R . .
C31 C 0.0440(2) 0.08333(8) 0.21819(8) 0.0517(3) Uani 1 1 d U . .
H31A H 0.0094 0.0303 0.2336 0.062 Uiso 1 1 calc R . .
H31B H 0.0816 0.1119 0.2669 0.062 Uiso 1 1 calc R . .
C32 C 0.2284(3) 0.08207(8) 0.16276(8) 0.0532(3) Uani 1 1 d U . .
H32A H 0.1970 0.0481 0.1172 0.064 Uiso 1 1 calc R . .
H32B H 0.3497 0.0609 0.1914 0.064 Uiso 1 1 calc R . .
C33 C 0.2802(2) 0.16317(7) 0.13192(7) 0.0416(2) Uani 1 1 d U . .
H33A H 0.3278 0.1955 0.1767 0.050 Uiso 1 1 calc R . .
H33B H 0.3935 0.1597 0.0936 0.050 Uiso 1 1 calc R . .
C34 C 0.30599(17) 0.28745(6) -0.00387(6) 0.0339(2) Uani 1 1 d U . .
H34 H 0.3471 0.2349 -0.0210 0.041 Uiso 1 1 calc R . .
C35 C 0.24187(18) 0.33501(6) -0.07690(6) 0.0344(2) Uani 1 1 d U . .
H35 H 0.1820 0.3841 -0.0576 0.041 Uiso 1 1 calc R . .
C36 C 0.4260(2) 0.35493(8) -0.12957(7) 0.0414(2) Uani 1 1 d U . .
H36A H 0.5307 0.3831 -0.0979 0.050 Uiso 1 1 calc R . .
H36B H 0.4898 0.3072 -0.1490 0.050 Uiso 1 1 calc R . .
C37 C 0.3564(2) 0.40431(8) -0.20069(7) 0.0470(3) Uani 1 1 d U . .
H37A H 0.3046 0.4540 -0.1813 0.056 Uiso 1 1 calc R . .
H37B H 0.4759 0.4145 -0.2347 0.056 Uiso 1 1 calc R . .
C38 C 0.1867(2) 0.36467(8) -0.24982(7) 0.0516(3) Uani 1 1 d U . .
H38A H 0.2435 0.3182 -0.2748 0.062 Uiso 1 1 calc R . .
H38B H 0.1388 0.3994 -0.2926 0.062 Uiso 1 1 calc R . .
C39 C 0.0028(2) 0.34238(9) -0.19811(7) 0.0528(3) Uani 1 1 d U . .
H39A H -0.0983 0.3131 -0.2304 0.063 Uiso 1 1 calc R . .
H39B H -0.0658 0.3893 -0.1791 0.063 Uiso 1 1 calc R . .
C40 C 0.0734(2) 0.29344(8) -0.12616(7) 0.0449(3) Uani 1 1 d U . .
H40A H -0.0462 0.2828 -0.0923 0.054 Uiso 1 1 calc R . .
H40B H 0.1277 0.2439 -0.1451 0.054 Uiso 1 1 calc R . .

loop_
_atom_site_aniso_label
_atom_site_aniso_U_11
_atom_site_aniso_U_22
_atom_site_aniso_U_33
_atom_site_aniso_U_23
_atom_site_aniso_U_13
_atom_site_aniso_U_12
Si 0.03054(13) 0.03753(15) 0.03520(14) 0.00796(12) -0.00175(10) -0.00587(12)
O1 0.0418(4) 0.0325(4) 0.0273(3) 0.0028(3) 0.0026(3) -0.0041(3)
O2 0.0417(4) 0.0368(4) 0.0334(4) 0.0032(3) 0.0032(3) 0.0029(3)
O3 0.0372(4) 0.0312(4) 0.0311(3) -0.0023(3) 0.0022(3) -0.0041(3)
O4 0.0339(4) 0.0529(5) 0.0295(3) -0.0017(3) -0.0006(3) -0.0007(3)
N 0.0369(4) 0.0317(4) 0.0266(4) 0.0029(3) 0.0002(3) 0.0002(3)
B 0.0348(5) 0.0317(5) 0.0281(5) 0.0049(4) 0.0004(4) -0.0002(4)
C1 0.0347(5) 0.0359(5) 0.0276(4) 0.0037(4) 0.0003(3) -0.0032(4)
C2 0.0448(7) 0.0593(8) 0.0619(8) 0.0216(7) -0.0142(6) -0.0056(6)
C3 0.0448(6) 0.0580(8) 0.0428(6) 0.0054(5) 0.0075(5) -0.0085(5)
C4 0.0369(5) 0.0310(5) 0.0472(6) 0.0052(4) 0.0001(4) -0.0041(4)
C5 0.0382(6) 0.0587(9) 0.0893(11) -0.0226(8) 0.0070(6) -0.0066(6)
C6 0.0599(8) 0.0590(9) 0.0941(12) -0.0302(9) 0.0237(8) -0.0098(7)
C7 0.0752(9) 0.0447(7) 0.0608(8) -0.0115(6) 0.0021(7) -0.0138(7)
C8 0.0545(7) 0.0528(8) 0.0664(9) -0.0084(6) -0.0169(6) -0.0026(6)
C9 0.0419(6) 0.0442(6) 0.0539(7) -0.0026(5) -0.0084(5) 0.0025(5)
C10 0.0337(5) 0.0316(5) 0.0258(4) -0.0005(4) -0.0043(3) -0.0052(4)
C11 0.0373(5) 0.0309(5) 0.0291(4) 0.0017(4) 0.0023(4) -0.0022(4)
C12 0.0490(7) 0.0349(6) 0.0421(6) -0.0014(4) 0.0011(5) -0.0086(5)
C13 0.0395(5) 0.0295(5) 0.0266(4) 0.0041(4) 0.0034(4) -0.0011(4)
C14 0.0462(6) 0.0424(6) 0.0315(5) 0.0004(4) 0.0030(4) 0.0066(5)
C15 0.0416(6) 0.0561(7) 0.0391(6) 0.0083(5) 0.0045(4) 0.0093(5)
C16 0.0449(6) 0.0576(7) 0.0379(6) 0.0093(5) -0.0067(5) -0.0036(5)
C17 0.0643(8) 0.0494(7) 0.0340(5) -0.0053(5) -0.0086(5) 0.0020(6)
C18 0.0505(6) 0.0402(6) 0.0325(5) -0.0028(4) -0.0007(4) 0.0070(5)
C19 0.0364(5) 0.0340(5) 0.0341(5) 0.0048(4) -0.0013(4) 0.0021(4)
C20 0.0401(6) 0.0583(8) 0.0578(7) 0.0051(6) -0.0144(5) 0.0004(6)
C21 0.0429(6) 0.0312(5) 0.0361(5) 0.0028(4) 0.0025(4) 0.0055(4)
C22 0.0525(7) 0.0515(7) 0.0446(6) 0.0038(5) 0.0100(5) 0.0095(6)
C23 0.0865(10) 0.0596(9) 0.0459(7) -0.0025(6) 0.0192(7) 0.0156(7)
C24 0.1147(13) 0.0496(8) 0.0462(7) -0.0140(6) 0.0019(8) 0.0042(8)
C25 0.0821(10) 0.0455(7) 0.0647(9) -0.0125(7) -0.0075(7) -0.0133(7)
C26 0.0525(7) 0.0383(6) 0.0502(6) -0.0050(5) 0.0038(5) -0.0048(5)
C27 0.0370(5) 0.0325(5) 0.0297(4) -0.0004(4) -0.0034(4) -0.0023(4)
C28 0.0428(6) 0.0340(5) 0.0324(5) -0.0005(4) -0.0045(4) -0.0065(4)
C29 0.0400(6) 0.0462(6) 0.0527(7) 0.0082(5) 0.0021(5) -0.0085(5)
C30 0.0603(8) 0.0561(8) 0.0631(8) 0.0139(7) -0.0015(6) -0.0247(6)
C31 0.0761(9) 0.0367(6) 0.0422(6) 0.0058(5) -0.0060(6) -0.0183(6)
C32 0.0765(9) 0.0345(6) 0.0483(7) 0.0031(5) -0.0065(6) 0.0033(6)
C33 0.0465(6) 0.0364(6) 0.0419(6) 0.0034(4) 0.0006(5) 0.0029(5)
C34 0.0390(5) 0.0339(5) 0.0287(4) -0.0011(4) -0.0010(4) -0.0003(4)
C35 0.0414(5) 0.0334(5) 0.0282(4) -0.0012(4) -0.0011(4) 0.0006(4)
C36 0.0461(6) 0.0457(6) 0.0324(5) 0.0003(4) 0.0038(4) -0.0025(5)
C37 0.0634(7) 0.0431(6) 0.0346(5) 0.0046(5) 0.0081(5) -0.0021(5)
C38 0.0728(8) 0.0518(7) 0.0301(5) 0.0041(5) -0.0033(5) 0.0040(6)
C39 0.0575(7) 0.0638(8) 0.0368(6) 0.0027(6) -0.0125(5) -0.0026(7)
C40 0.0531(7) 0.0488(7) 0.0326(5) 0.0022(5) -0.0069(5) -0.0101(5)

loop_
_geom_bond_atom_site_label_1
_geom_bond_atom_site_label_2
_geom_bond_distance
_geom_bond_site_symmetry_2
_geom_bond_publ_flag
Si C3 1.8601(14) . ?
Si C2 1.8649(14) . ?
Si C4 1.8763(13) . ?
Si C1 1.9069(12) . ?
O1 C10 1.3593(13) . ?
O1 C1 1.4592(13) . ?
O2 C10 1.2172(14) . ?
O3 B 1.3618(15) . ?
O3 C27 1.4556(13) . ?
O4 B 1.3668(14) . ?
O4 C34 1.4507(13) . ?
N C10 1.3561(13) . ?
N C19 1.4837(14) . ?
N C11 1.4910(13) . ?
B C1 1.5670(16) . ?
C1 H1 0.9900 . ?
C2 H2A 0.9700 . ?
C2 H2B 0.9700 . ?
C2 H2C 0.9700 . ?
C3 H3A 0.9700 . ?
C3 H3B 0.9700 . ?
C3 H3C 0.9700 . ?
C4 C5 1.3855(19) . ?
C4 C9 1.3902(17) . ?
C5 C6 1.391(2) . ?
C5 H5 0.9400 . ?
C6 C7 1.359(3) . ?
C6 H6 0.9400 . ?
C7 C8 1.372(2) . ?
C7 H7 0.9400 . ?
C8 C9 1.387(2) . ?
C8 H8 0.9400 . ?
C9 H9 0.9400 . ?
C11 C13 1.5238(15) . ?
C11 C12 1.5266(16) . ?
C11 H11 0.9900 . ?
C12 H12A 0.9700 . ?
C12 H12B 0.9700 . ?
C12 H12C 0.9700 . ?
C13 C14 1.3907(16) . ?
C13 C18 1.3905(15) . ?
C14 C15 1.3882(17) . ?
C14 H14 0.9400 . ?
C15 C16 1.3772(19) . ?
C15 H15 0.9400 . ?
C16 C17 1.379(2) . ?
C16 H16 0.9400 . ?
C17 C18 1.3839(18) . ?
C17 H17 0.9400 . ?
C18 H18 0.9400 . ?
C19 C21 1.5196(16) . ?
C19 C20 1.5247(17) . ?
C19 H19 0.9900 . ?
C20 H20A 0.9700 . ?
C20 H20B 0.9700 . ?
C20 H20C 0.9700 . ?
C21 C26 1.3886(19) . ?
C21 C22 1.3919(17) . ?
C22 C23 1.391(2) . ?
C22 H22 0.9400 . ?
C23 C24 1.357(3) . ?
C23 H23 0.9400 . ?
C24 C25 1.387(3) . ?
C24 H24 0.9400 . ?
C25 C26 1.383(2) . ?
C25 H25 0.9400 . ?
C26 H26 0.9400 . ?
C27 C28 1.5231(16) . ?
C27 C34 1.5495(16) . ?
C27 H27 0.9900 . ?
C28 C33 1.5276(17) . ?
C28 C29 1.5309(18) . ?
C28 H28A 0.9900 . ?
C29 C30 1.5329(19) . ?
C29 H29A 0.9800 . ?
C29 H29B 0.9800 . ?
C30 C31 1.516(2) . ?
C30 H30A 0.9800 . ?
C30 H30B 0.9800 . ?
C31 C32 1.517(2) . ?
C31 H31A 0.9800 . ?
C31 H31B 0.9800 . ?
C32 C33 1.5340(18) . ?
C32 H32A 0.9800 . ?
C32 H32B 0.9800 . ?
C33 H33A 0.9800 . ?
C33 H33B 0.9800 . ?
C34 C35 1.5239(15) . ?
C34 H34 0.9900 . ?
C35 C36 1.5263(16) . ?
C35 C40 1.5300(16) . ?
C35 H35 0.9900 . ?
C36 C37 1.5256(17) . ?
C36 H36A 0.9800 . ?
C36 H36B 0.9800 . ?
C37 C38 1.519(2) . ?
C37 H37A 0.9800 . ?
C37 H37B 0.9800 . ?
C38 C39 1.525(2) . ?
C38 H38A 0.9800 . ?
C38 H38B 0.9800 . ?
C39 C40 1.5339(18) . ?
C39 H39A 0.9800 . ?
C39 H39B 0.9800 . ?
C40 H40A 0.9800 . ?
C40 H40B 0.9800 . ?

loop_
_cod_related_entry_id
_cod_related_entry_database
_cod_related_entry_code
1 ChemSpider 30659898
